data_7221907
loop_
_publ_author_name
'Wang, Guo-Ming'
'Li, Jinhua'
'Wei, Li'
'Zhang, Xiao'
'Bao, Zhenzhen'

_publ_section_title
;
 Concise template syntheses of gallium phosphates driven by in situ direct
 alkylation of aliphatic and aromatic precursors by methanols
;
_journal_name_full 'RSC Adv.'
_journal_paper_doi 10.1039/C5RA12300C
_journal_year 2015
_chemical_formula_sum 'C4 H11 Ga N O8 P2'
_chemical_formula_weight 332.80
_chemical_name_systematic
; 
 ? 
;
_space_group_IT_number 2
_symmetry_cell_setting triclinic
_symmetry_space_group_name_Hall '-P 1'
_symmetry_space_group_name_H-M 'P -1'
_atom_sites_solution_hydrogens geom
_atom_sites_solution_primary direct
_atom_sites_solution_secondary difmap
_audit_creation_method SHELXL-97
_audit_update_record
;
2015-01-04 deposited with the CCDC.
2015-08-26 downloaded from the CCDC.
;
_cell_angle_alpha 66.510(3)
_cell_angle_beta 65.630(5)
_cell_angle_gamma 76.000(2)
_cell_formula_units_Z 2
_cell_length_a 8.3010(7)
_cell_length_b 8.3046(7)
_cell_length_c 8.9569(8)
_cell_measurement_temperature 293(2)
_cell_volume 513.61(8)
_computing_structure_refinement 'SHELXL-97 (Sheldrick, 1997)'
_computing_structure_solution 'SHELXS-97 (Sheldrick, 1990)'
_diffrn_ambient_temperature 293(2)
_diffrn_measured_fraction_theta_full 0.999
_diffrn_measured_fraction_theta_max 0.999
_diffrn_radiation_monochromator graphite
_diffrn_radiation_source 'fine-focus sealed tube'
_diffrn_radiation_type MoK\a
_diffrn_radiation_wavelength 0.71073
_diffrn_reflns_av_R_equivalents 0.0318
_diffrn_reflns_av_sigmaI/netI 0.0385
_diffrn_reflns_limit_h_max 10
_diffrn_reflns_limit_h_min -10
_diffrn_reflns_limit_k_max 10
_diffrn_reflns_limit_k_min -10
_diffrn_reflns_limit_l_max 11
_diffrn_reflns_limit_l_min -11
_diffrn_reflns_number 5127
_diffrn_reflns_theta_full 26.49
_diffrn_reflns_theta_max 26.49
_diffrn_reflns_theta_min 3.04
_exptl_absorpt_coefficient_mu 3.019
_exptl_crystal_colour colorless
_exptl_crystal_density_diffrn 2.152
_exptl_crystal_density_method 'not measured'
_exptl_crystal_description Chunk
_exptl_crystal_F_000 334
_refine_diff_density_max 0.628
_refine_diff_density_min -0.639
_refine_diff_density_rms 0.133
_refine_ls_extinction_method none
_refine_ls_goodness_of_fit_ref 1.117
_refine_ls_hydrogen_treatment mixed
_refine_ls_matrix_type full
_refine_ls_number_parameters 172
_refine_ls_number_reflns 2129
_refine_ls_number_restraints 6
_refine_ls_restrained_S_all 1.120
_refine_ls_R_factor_all 0.0416
_refine_ls_R_factor_gt 0.0368
_refine_ls_shift/su_max 0.000
_refine_ls_shift/su_mean 0.000
_refine_ls_structure_factor_coef Fsqd
_refine_ls_weighting_details 'calc w=1/[\s^2^(Fo^2^)+(0.0460P)^2^+1.2401P] where P=(Fo^2^+2Fc^2^)/3'
_refine_ls_weighting_scheme calc
_refine_ls_wR_factor_gt 0.0983
_refine_ls_wR_factor_ref 0.1015
_reflns_number_gt 1948
_reflns_number_total 2129
_reflns_threshold_expression >2sigma(I)
_cod_data_source_file c5ra12300c2.cif
_cod_data_source_block 1
_cod_depositor_comments
;
The following automatic conversions were performed:

'_symmetry_cell_setting' value 'Triclinic' changed to 'triclinic'
according to
/usr/data/users/saulius/crontab/automatic-downloads/rss-feeds/RSC/lib/dictionaries/cif_core.dic
dictionary named 'cif_core.dic' version 2.4.2 from 2011-04-26.

Automatic conversion script
Id: cif_fix_values 3271 2015-04-21 07:52:19Z andrius 
;
_cod_original_sg_symbol_H-M P-1
_cod_database_code 7221907

loop_
_symmetry_equiv_pos_as_xyz
'x, y, z'
'-x, -y, -z'

loop_
_atom_site_label
_atom_site_type_symbol
_atom_site_fract_x
_atom_site_fract_y
_atom_site_fract_z
_atom_site_U_iso_or_equiv
_atom_site_adp_type
_atom_site_occupancy
_atom_site_symmetry_multiplicity
_atom_site_calc_flag
_atom_site_refinement_flags
Ga1 Ga 0.50193(5) 0.48463(5) 0.25649(5) 0.01551(15) Uani 1 1 d .
P1 P 0.65272(13) 0.25447(12) 0.54267(12) 0.0155(2) Uani 1 1 d .
P2 P 0.73600(13) 0.62838(13) -0.13816(12) 0.0153(2) Uani 1 1 d .
O1 O 0.2955(4) 0.4589(4) 0.2457(4) 0.0254(7) Uani 1 1 d .
O2 O 0.5591(4) 0.2843(4) 0.4145(4) 0.0261(7) Uani 1 1 d .
O3 O 0.8000(4) 0.3834(4) 0.4509(4) 0.0323(8) Uani 1 1 d .
H3A H 0.8818 0.3514 0.3747 0.048 Uiso 1 1 calc R
O4 O 0.7191(5) 0.0664(4) 0.6047(4) 0.0337(8) Uani 1 1 d .
O5 O 0.5187(4) 0.3181(4) 0.6939(4) 0.0235(6) Uani 1 1 d .
O6 O 0.6839(4) 0.5016(4) 0.0511(4) 0.0255(7) Uani 1 1 d .
O7 O 0.9250(4) 0.6643(5) -0.2090(4) 0.0341(8) Uani 1 1 d .
O8 O 0.6033(4) 0.7970(4) -0.1347(4) 0.0332(8) Uani 1 1 d .
H8A H 0.6461 0.8807 -0.2212 0.050 Uiso 1 1 calc R
C1 C -0.0815(16) 0.8228(13) 0.0547(12) 0.034(2) Uani 0.50 1 d P
C2 C -0.0059(18) 0.9343(17) -0.1419(16) 0.050(3) Uani 0.50 1 d PU
C3 C 0.1553(12) 0.9104(15) 0.0945(13) 0.038(2) Uani 0.50 1 d P
C4 C 0.2230(14) 1.022(2) -0.0998(16) 0.065(4) Uani 0.50 1 d P
C5 C -0.1304(16) 1.0910(13) 0.1320(13) 0.044(3) Uani 0.50 1 d P
C6 C -0.059(2) 1.2009(15) -0.0630(15) 0.063(4) Uani 0.50 1 d P
C7 C -0.1238(10) 0.7966(8) 0.3528(7) 0.0540(17) Uani 1 1 d .
N1 N -0.0582(5) 0.9077(5) 0.1604(5) 0.0257(8) Uani 1 1 d .

loop_
_atom_site_aniso_label
_atom_site_aniso_U_11
_atom_site_aniso_U_22
_atom_site_aniso_U_33
_atom_site_aniso_U_23
_atom_site_aniso_U_13
_atom_site_aniso_U_12
Ga1 0.0179(2) 0.0181(2) 0.0112(2) -0.00580(17) -0.00488(17) -0.00191(17)
P1 0.0198(5) 0.0123(5) 0.0137(5) -0.0047(4) -0.0063(4) 0.0006(4)
P2 0.0119(5) 0.0199(5) 0.0131(5) -0.0057(4) -0.0022(4) -0.0033(4)
O1 0.0210(15) 0.0387(17) 0.0239(15) -0.0190(14) -0.0074(13) -0.0019(13)
O2 0.0421(19) 0.0196(14) 0.0217(15) -0.0017(12) -0.0202(14) -0.0046(13)
O3 0.0240(16) 0.0312(17) 0.0399(19) -0.0211(15) 0.0024(15) -0.0088(14)
O4 0.042(2) 0.0157(15) 0.0377(19) -0.0052(13) -0.0185(16) 0.0084(14)
O5 0.0258(16) 0.0240(15) 0.0184(14) -0.0122(12) 0.0025(12) -0.0083(12)
O6 0.0215(15) 0.0332(16) 0.0115(13) -0.0056(12) -0.0009(12) 0.0030(13)
O7 0.0157(15) 0.053(2) 0.0333(18) -0.0188(16) 0.0017(14) -0.0142(15)
O8 0.0334(18) 0.0184(15) 0.0339(18) -0.0074(13) -0.0037(15) 0.0036(13)
C1 0.060(7) 0.029(5) 0.023(5) -0.005(4) -0.016(5) -0.024(5)
C2 0.057(4) 0.049(4) 0.049(4) -0.016(3) -0.019(3) -0.015(3)
C3 0.020(5) 0.053(6) 0.032(5) 0.007(5) -0.015(4) -0.015(4)
C4 0.020(5) 0.092(10) 0.041(6) 0.027(7) -0.015(5) -0.010(6)
C5 0.054(7) 0.028(5) 0.024(5) -0.012(4) 0.006(5) 0.011(5)
C6 0.083(10) 0.032(6) 0.037(6) -0.007(5) -0.014(7) 0.035(6)
C7 0.086(5) 0.049(3) 0.018(2) 0.004(2) -0.012(3) -0.030(3)
N1 0.036(2) 0.0212(18) 0.0218(18) -0.0047(15) -0.0119(17) -0.0085(16)

loop_
_atom_type_symbol
_atom_type_description
_atom_type_scat_dispersion_real
_atom_type_scat_dispersion_imag
_atom_type_scat_source
C C 0.0033 0.0016 'International Tables Vol C Tables 4.2.6.8 and 6.1.1.4'
H H 0.0000 0.0000 'International Tables Vol C Tables 4.2.6.8 and 6.1.1.4'
Ga Ga 0.2307 1.6083 'International Tables Vol C Tables 4.2.6.8 and 6.1.1.4'
N N 0.0061 0.0033 'International Tables Vol C Tables 4.2.6.8 and 6.1.1.4'
O O 0.0106 0.0060 'International Tables Vol C Tables 4.2.6.8 and 6.1.1.4'
P P 0.1023 0.0942 'International Tables Vol C Tables 4.2.6.8 and 6.1.1.4'

loop_
_geom_angle_atom_site_label_1
_geom_angle_atom_site_label_2
_geom_angle_atom_site_label_3
_geom_angle
_geom_angle_site_symmetry_1
_geom_angle_site_symmetry_3
O6 Ga1 O2 105.72(14) . .
O6 Ga1 O5 108.10(13) . 2_666
O2 Ga1 O5 113.35(13) . 2_666
O6 Ga1 O1 111.02(13) . .
O2 Ga1 O1 107.70(14) . .
O5 Ga1 O1 110.87(14) 2_666 .
O4 P1 O5 112.25(18) . .
O4 P1 O2 110.29(19) . .
O5 P1 O2 108.00(18) . .
O4 P1 O3 113.8(2) . .
O5 P1 O3 103.79(17) . .
O2 P1 O3 108.30(18) . .
O7 P2 O6 111.05(19) . .
O7 P2 O1 110.34(18) . 2_665
O6 P2 O1 107.44(17) . 2_665
O7 P2 O8 113.38(19) . .
O6 P2 O8 105.86(17) . .
O1 P2 O8 108.51(18) 2_665 .
P2 O1 Ga1 130.14(18) 2_665 .
P1 O2 Ga1 130.94(18) . .
P1 O3 H3A 109.5 . .
P1 O5 Ga1 131.87(18) . 2_666
P2 O6 Ga1 137.86(19) . .
P2 O8 H8A 109.5 . .
C6 C1 N1 63.9(8) 2_575 .
C6 C1 C2 90.4(10) 2_575 .
N1 C1 C2 109.9(7) . .
C6 C1 C4 123.3(11) 2_575 2_575
N1 C1 C4 61.9(6) . 2_575
C2 C1 C4 92.8(9) . 2_575
C5 C2 N1 67.0(8) 2_575 2_575
C5 C2 C1 88.8(11) 2_575 .
N1 C2 C1 109.2(8) 2_575 .
C5 C2 C3 125.3(11) 2_575 2_575
N1 C2 C3 63.5(6) 2_575 2_575
C1 C2 C3 86.6(9) . 2_575
C6 C3 C4 91.8(9) 2_575 .
C6 C3 C2 103.9(8) 2_575 2_575
C4 C3 C2 92.1(9) . 2_575
C6 C3 N1 53.6(6) 2_575 .
C4 C3 N1 108.7(7) . .
C2 C3 N1 53.5(5) 2_575 .
C5 C4 C3 88.3(9) 2_575 .
C5 C4 N1 56.1(6) 2_575 2_575
C3 C4 N1 107.8(7) . 2_575
C5 C4 C1 106.6(8) 2_575 2_575
C3 C4 C1 88.5(9) . 2_575
N1 C4 C1 55.8(5) 2_575 2_575
C2 C5 N1 67.2(8) 2_575 .
C2 C5 C4 129.2(11) 2_575 2_575
N1 C5 C4 64.0(6) . 2_575
C2 C5 C6 92.4(12) 2_575 .
N1 C5 C6 110.4(7) . .
C4 C5 C6 91.9(10) 2_575 .
C1 C6 N1 68.8(8) 2_575 2_575
C1 C6 C3 130.8(11) 2_575 2_575
N1 C6 C3 66.7(8) 2_575 2_575
C1 C6 C5 88.5(11) 2_575 .
N1 C6 C5 110.3(8) 2_575 .
C3 C6 C5 87.9(10) 2_575 .
C6 N1 C5 139.3(6) 2_575 .
C6 N1 C2 118.3(9) 2_575 2_575
C5 N1 C2 45.8(7) . 2_575
C6 N1 C1 47.3(8) 2_575 .
C5 N1 C1 115.8(7) . .
C2 N1 C1 140.7(6) 2_575 .
C6 N1 C7 109.2(6) 2_575 .
C5 N1 C7 111.5(5) . .
C2 N1 C7 108.4(6) 2_575 .
C1 N1 C7 110.9(5) . .
C6 N1 C4 107.7(9) 2_575 2_575
C5 N1 C4 59.9(8) . 2_575
C2 N1 C4 104.6(8) 2_575 2_575
C1 N1 C4 62.3(8) . 2_575
C7 N1 C4 108.2(5) . 2_575
C6 N1 C3 59.6(9) 2_575 .
C5 N1 C3 105.4(7) . .
C2 N1 C3 63.0(7) 2_575 .
C1 N1 C3 104.3(7) . .
C7 N1 C3 108.3(5) . .
C4 N1 C3 143.4(6) 2_575 .

loop_
_geom_bond_atom_site_label_1
_geom_bond_atom_site_label_2
_geom_bond_distance
_geom_bond_site_symmetry_2
Ga1 O6 1.814(3) .
Ga1 O2 1.814(3) .
Ga1 O5 1.814(3) 2_666
Ga1 O1 1.822(3) .
P1 O4 1.482(3) .
P1 O5 1.547(3) .
P1 O2 1.549(3) .
P1 O3 1.555(3) .
P2 O7 1.486(3) .
P2 O6 1.537(3) .
P2 O1 1.542(3) 2_665
P2 O8 1.560(3) .
O1 P2 1.542(3) 2_665
O3 H3A 0.8200 .
O5 Ga1 1.814(3) 2_666
O8 H8A 0.8200 .
C1 C6 1.164(18) 2_575
C1 N1 1.477(9) .
C1 C2 1.556(15) .
C1 C4 1.580(19) 2_575
C2 C5 1.134(17) 2_575
C2 N1 1.457(12) 2_575
C2 C3 1.616(18) 2_575
C3 C6 1.52(2) 2_575
C3 C4 1.536(14) .
C3 C2 1.616(18) 2_575
C3 N1 1.623(10) .
C4 C5 1.52(2) 2_575
C4 N1 1.575(11) 2_575
C4 C1 1.580(19) 2_575
C5 C2 1.134(17) 2_575
C5 N1 1.456(10) .
C5 C4 1.52(2) 2_575
C5 C6 1.540(15) .
C6 C1 1.164(18) 2_575
C6 N1 1.422(12) 2_575
C6 C3 1.52(2) 2_575
C7 N1 1.523(6) .
N1 C6 1.422(12) 2_575
N1 C2 1.457(12) 2_575
N1 C4 1.575(11) 2_575

loop_
_geom_hbond_atom_site_label_D
_geom_hbond_atom_site_label_H
_geom_hbond_atom_site_label_A
_geom_hbond_distance_DH
_geom_hbond_distance_HA
_geom_hbond_distance_DA
_geom_hbond_angle_DHA
_geom_hbond_site_symmetry_A
O3 H3A O7 0.82 1.70 2.496(4) 163.9 2_765
O8 H8A O4 0.82 1.71 2.530(5) 175.1 1_564
